data_7105190
loop_
_publ_author_name
'McKinnon, Stephen D J'
'Patrick, Brian O'
'Lever, A B P'
'Hicks, Robin G'

_publ_section_title
;
 Verdazyl radicals as redox-active, non-innocent, ligands: contrasting
 electronic structures as a function of electron-poor and electron-rich
 ruthenium bis(beta-diketonate) co-ligands.
;
_journal_issue 5
_journal_name_full 'Chemical communications (Cambridge, England)'
_journal_page_first 773
_journal_page_last 775
_journal_paper_doi 10.1039/b919920a
_journal_volume 46
_journal_year 2010
_chemical_formula_sum 'C23 H20 F12 N5 O5 Ru'
_chemical_formula_weight 775.51
_chemical_name_systematic
;
?
;
_space_group_IT_number 2
_symmetry_cell_setting triclinic
_symmetry_space_group_name_Hall '-P 1'
_symmetry_space_group_name_H-M 'P -1'
_atom_sites_solution_hydrogens geom
_atom_sites_solution_primary direct
_atom_sites_solution_secondary difmap
_audit_creation_method SHELXL-97
_cell_angle_alpha 88.740(3)
_cell_angle_beta 79.402(3)
_cell_angle_gamma 70.219(3)
_cell_formula_units_Z 4
_cell_length_a 9.4927(5)
_cell_length_b 13.7827(8)
_cell_length_c 24.5771(14)
_cell_measurement_reflns_used 8602
_cell_measurement_temperature 173(2)
_cell_measurement_theta_max 27.79
_cell_measurement_theta_min 2.60
_cell_volume 2971.4(3)
_computing_cell_refinement 'SAINT (Bruker, 2007)'
_computing_data_collection 'APEX2 (Bruker, 2007)'
_computing_data_reduction 'SAINT (Bruker, 2007)'
_computing_molecular_graphics 'ORTEP3 for Windows (Farrugia, 1997)'
_computing_publication_material 'WinGx (Farrugia, 1999)'
_computing_structure_refinement 'SHELXL-97 (Sheldrick, 1997)'
_computing_structure_solution 'SIR-97 (Altomare, 1999)'
_diffrn_ambient_temperature 173(2)
_diffrn_measured_fraction_theta_full 0.963
_diffrn_measured_fraction_theta_max 0.963
_diffrn_measurement_device_type 'Bruker X8 APEX II'
_diffrn_measurement_method 'area detector'
_diffrn_radiation_monochromator graphite
_diffrn_radiation_source 'fine-focus sealed tube'
_diffrn_radiation_type MoK\a
_diffrn_radiation_wavelength 0.71073
_diffrn_reflns_av_R_equivalents 0.0428
_diffrn_reflns_av_sigmaI/netI 0.0482
_diffrn_reflns_limit_h_max 12
_diffrn_reflns_limit_h_min -12
_diffrn_reflns_limit_k_max 18
_diffrn_reflns_limit_k_min -18
_diffrn_reflns_limit_l_max 31
_diffrn_reflns_limit_l_min -32
_diffrn_reflns_number 46290
_diffrn_reflns_theta_full 27.90
_diffrn_reflns_theta_max 27.90
_diffrn_reflns_theta_min 2.32
_exptl_absorpt_coefficient_mu 0.646
_exptl_absorpt_correction_T_max 0.925
_exptl_absorpt_correction_T_min 0.490
_exptl_absorpt_correction_type multi-scan
_exptl_absorpt_process_details 'SADABS (Bruker, 2004)'
_exptl_crystal_colour green
_exptl_crystal_density_diffrn 1.734
_exptl_crystal_density_method 'not measured'
_exptl_crystal_description plate
_exptl_crystal_F_000 1540
_exptl_crystal_size_max 0.50
_exptl_crystal_size_mid 0.35
_exptl_crystal_size_min 0.12
_refine_diff_density_max 1.693
_refine_diff_density_min -0.766
_refine_diff_density_rms 0.095
_refine_ls_extinction_method none
_refine_ls_goodness_of_fit_ref 1.090
_refine_ls_hydrogen_treatment constr
_refine_ls_matrix_type full
_refine_ls_number_parameters 1029
_refine_ls_number_reflns 13718
_refine_ls_number_restraints 1704
_refine_ls_restrained_S_all 1.034
_refine_ls_R_factor_all 0.0746
_refine_ls_R_factor_gt 0.0493
_refine_ls_shift/su_max 0.013
_refine_ls_shift/su_mean 0.001
_refine_ls_structure_factor_coef Fsqd
_refine_ls_weighting_details 'calc w=1/[\s^2^(Fo^2^)+(0.0342P)^2^+7.9441P] where P=(Fo^2^+2Fc^2^)/3'
_refine_ls_weighting_scheme calc
_refine_ls_wR_factor_gt 0.1083
_refine_ls_wR_factor_ref 0.1214
_reflns_number_gt 10459
_reflns_number_total 13718
_reflns_threshold_expression >2sigma(I)
_cod_data_source_file b919920a.txt
_cod_data_source_block rh030
_cod_database_code 7105190

loop_
_symmetry_equiv_pos_as_xyz
'x, y, z'
'-x, -y, -z'

loop_
_atom_site_label
_atom_site_type_symbol
_atom_site_fract_x
_atom_site_fract_y
_atom_site_fract_z
_atom_site_U_iso_or_equiv
_atom_site_adp_type
_atom_site_occupancy
_atom_site_symmetry_multiplicity
_atom_site_calc_flag
_atom_site_refinement_flags
_atom_site_disorder_assembly
_atom_site_disorder_group
C1 C 0.4963(4) 0.9416(3) 0.67755(14) 0.0231(7) Uani 1 1 d U . .
C2 C 0.5215(5) 0.8378(3) 0.77149(16) 0.0343(9) Uani 1 1 d U . .
C3 C 0.7970(4) 0.7484(3) 0.73346(16) 0.0338(9) Uani 1 1 d U . .
H3 H 0.8664 0.7464 0.6972 0.041 Uiso 1 1 calc R . .
C4 C 0.8508(6) 0.7985(4) 0.7767(2) 0.0562(14) Uani 1 1 d U . .
H4A H 0.8253 0.8725 0.7705 0.084 Uiso 1 1 calc R . .
H4B H 0.9614 0.7664 0.7734 0.084 Uiso 1 1 calc R . .
H4C H 0.8001 0.7888 0.8139 0.084 Uiso 1 1 calc R . .
C5 C 0.8057(6) 0.6383(4) 0.7451(2) 0.0543(13) Uani 1 1 d U . .
H5A H 0.7494 0.6360 0.7824 0.081 Uiso 1 1 calc R . .
H5B H 0.9126 0.5945 0.7424 0.081 Uiso 1 1 calc R . .
H5C H 0.7609 0.6132 0.7179 0.081 Uiso 1 1 calc R . .
C6 C 0.2576(5) 0.9448(4) 0.80965(18) 0.0487(12) Uani 1 1 d U . .
H6 H 0.2660 0.8858 0.8347 0.058 Uiso 1 1 calc R . .
C7 C 0.2661(8) 1.0331(7) 0.8421(3) 0.102(3) Uani 1 1 d U . .
H7A H 0.3626 1.0117 0.8556 0.153 Uiso 1 1 calc R . .
H7B H 0.1809 1.0535 0.8737 0.153 Uiso 1 1 calc R . .
H7C H 0.2602 1.0917 0.8183 0.153 Uiso 1 1 calc R . .
C8 C 0.1111(5) 0.9699(5) 0.7898(2) 0.0662(16) Uani 1 1 d U . .
H8A H 0.0983 1.0291 0.7660 0.099 Uiso 1 1 calc R . .
H8B H 0.0266 0.9869 0.8217 0.099 Uiso 1 1 calc R . .
H8C H 0.1117 0.9102 0.7687 0.099 Uiso 1 1 calc R . .
C11 C 0.4934(4) 1.0039(3) 0.62799(14) 0.0227(7) Uani 1 1 d U . .
C12 C 0.3799(4) 1.0968(3) 0.62310(17) 0.0304(8) Uani 1 1 d U . .
H12 H 0.2945 1.1233 0.6523 0.037 Uiso 1 1 calc R . .
C13 C 0.3922(5) 1.1505(3) 0.57527(17) 0.0330(9) Uani 1 1 d U . .
H13 H 0.3153 1.2140 0.5710 0.040 Uiso 1 1 calc R . .
C14 C 0.5185(5) 1.1100(3) 0.53382(16) 0.0323(8) Uani 1 1 d U . .
H14 H 0.5301 1.1462 0.5009 0.039 Uiso 1 1 calc R . .
C15 C 0.6277(4) 1.0168(3) 0.54047(15) 0.0276(8) Uani 1 1 d U . .
H15 H 0.7135 0.9889 0.5116 0.033 Uiso 1 1 calc R . .
C21 C 1.0835(5) 0.7817(4) 0.44647(17) 0.0390(10) Uani 1 1 d U . .
C22 C 1.0061(4) 0.8135(3) 0.50679(15) 0.0278(8) Uani 1 1 d U . .
C23 C 1.0826(4) 0.8520(3) 0.53920(15) 0.0307(8) Uani 1 1 d U . .
H23 H 1.1778 0.8573 0.5221 0.037 Uiso 1 1 calc R . .
C24 C 1.0295(4) 0.8833(3) 0.59476(16) 0.0297(8) Uani 1 1 d U . .
C25 C 1.1299(5) 0.9198(4) 0.62576(18) 0.0417(10) Uani 1 1 d U . .
C31 C 1.0632(6) 0.5089(4) 0.5946(2) 0.0587(15) Uani 1 1 d U . .
C32 C 0.9158(5) 0.5995(3) 0.59483(17) 0.0356(9) Uani 1 1 d U . .
C33 C 0.7929(5) 0.5820(3) 0.57767(18) 0.0406(10) Uani 1 1 d U . .
H33 H 0.8017 0.5126 0.5705 0.049 Uiso 1 1 calc R . .
C34 C 0.5367(5) 0.6270(3) 0.55136(19) 0.0397(10) Uani 1 1 d U . .
C35 C 0.6593(5) 0.6592(3) 0.57051(15) 0.0293(8) Uani 1 1 d U . .
N1 N 0.6409(4) 0.8141(3) 0.72685(13) 0.0314(7) Uani 1 1 d U . .
N2 N 0.6260(3) 0.8593(2) 0.67608(12) 0.0225(6) Uani 1 1 d U . .
N3 N 0.3884(4) 0.9115(3) 0.76312(13) 0.0358(8) Uani 1 1 d U . .
N4 N 0.3794(3) 0.9726(2) 0.71815(13) 0.0295(7) Uani 1 1 d U . .
N11 N 0.6155(3) 0.9642(2) 0.58707(12) 0.0212(6) Uani 1 1 d U . .
O1 O 0.5327(4) 0.7952(3) 0.81546(12) 0.0485(8) Uani 1 1 d U . .
O11 O 0.8806(3) 0.79756(19) 0.52052(10) 0.0266(5) Uani 1 1 d U . .
O12 O 0.9075(3) 0.88480(19) 0.62577(10) 0.0256(5) Uani 1 1 d U . .
O21 O 0.9232(3) 0.68282(19) 0.61031(10) 0.0290(6) Uani 1 1 d U . .
O22 O 0.6233(3) 0.75626(18) 0.57548(10) 0.0254(5) Uani 1 1 d U . .
F1 F 0.9848(4) 0.7939(3) 0.41351(11) 0.0784(11) Uani 1 1 d U . .
F2 F 1.1675(5) 0.6849(3) 0.44120(14) 0.1008(14) Uani 1 1 d U . .
F3 F 1.1703(5) 0.8342(4) 0.42585(13) 0.1063(16) Uani 1 1 d U . .
F4 F 1.1888(4) 0.8495(2) 0.66089(13) 0.0633(8) Uani 1 1 d U . .
F5 F 1.0518(3) 1.0063(2) 0.65537(12) 0.0551(7) Uani 1 1 d U . .
F6 F 1.2472(4) 0.9338(3) 0.59183(13) 0.0822(12) Uani 1 1 d U . .
F10 F 1.1167(4) 0.5052(3) 0.63877(15) 0.0836(12) Uani 1 1 d U . .
F11 F 1.1772(5) 0.5272(4) 0.5558(2) 0.1243(18) Uani 1 1 d U . .
F12 F 1.0679(5) 0.4247(3) 0.5763(3) 0.138(2) Uani 1 1 d U . .
F13 F 0.5283(4) 0.6533(2) 0.49912(13) 0.0670(9) Uani 1 1 d U . .
F14 F 0.5622(4) 0.52681(19) 0.55261(14) 0.0615(8) Uani 1 1 d U . .
F15 F 0.4013(3) 0.6747(3) 0.58187(15) 0.0711(9) Uani 1 1 d U . .
Ru1 Ru 0.76302(3) 0.82347(2) 0.600769(12) 0.02244(8) Uani 1 1 d U . .
C41 C 0.702(5) 0.3624(14) 0.9537(17) 0.026(2) Uani 0.499(11) 1 d PDU A 1
N22 N 0.657(5) 0.3081(15) 0.9187(17) 0.029(2) Uani 0.499(11) 1 d PDU A 1
N21 N 0.6710(15) 0.2083(11) 0.9358(5) 0.030(3) Uani 0.499(11) 1 d PDU A 1
C42 C 0.7664(15) 0.1592(9) 0.9721(6) 0.043(3) Uani 0.499(11) 1 d PDU A 1
N23 N 0.8128(12) 0.2217(8) 1.0006(5) 0.036(2) Uani 0.499(11) 1 d PDU A 1
N24 N 0.7736(19) 0.3263(9) 0.9944(5) 0.028(3) Uani 0.499(11) 1 d PDU A 1
C43 C 0.594(6) 0.147(4) 0.9086(11) 0.038(4) Uani 0.499(11) 1 d PU A 1
H43 H 0.5177 0.1969 0.8891 0.046 Uiso 0.499(11) 1 calc PR A 1
C44 C 0.706(2) 0.0696(16) 0.8665(6) 0.050(4) Uani 0.499(11) 1 d PU A 1
H44A H 0.7582 0.1044 0.8388 0.075 Uiso 0.499(11) 1 calc PR A 1
H44B H 0.6525 0.0341 0.8482 0.075 Uiso 0.499(11) 1 calc PR A 1
H44C H 0.7811 0.0191 0.8847 0.075 Uiso 0.499(11) 1 calc PR A 1
C46 C 0.9249(14) 0.1757(11) 1.0363(6) 0.039(3) Uani 0.499(11) 1 d PU A 1
H46 H 0.9365 0.1016 1.0422 0.047 Uiso 0.499(11) 1 calc PR A 1
C47 C 1.0856(6) 0.1870(5) 1.0046(3) 0.0655(15) Uani 0.499(11) 1 d PU A 1
H47A H 1.1192 0.1477 0.9690 0.098 Uiso 0.499(11) 1 calc PR A 1
H47B H 1.1631 0.1602 1.0277 0.098 Uiso 0.499(11) 1 calc PR A 1
H47C H 1.0707 0.2599 0.9981 0.098 Uiso 0.499(11) 1 calc PR A 1
C48 C 0.8724(19) 0.2383(11) 1.0916(5) 0.061(4) Uani 0.499(11) 1 d PU A 1
H48A H 0.8716 0.3089 1.0851 0.092 Uiso 0.499(11) 1 calc PR A 1
H48B H 0.9425 0.2061 1.1167 0.092 Uiso 0.499(11) 1 calc PR A 1
H48C H 0.7695 0.2400 1.1082 0.092 Uiso 0.499(11) 1 calc PR A 1
C51 C 0.6579(4) 0.4692(3) 0.94350(14) 0.0242(7) Uani 1 1 d U . .
C52 C 0.6877(4) 0.5337(3) 0.97859(15) 0.0289(8) Uani 1 1 d U A .
H52 H 0.7358 0.5071 1.0090 0.035 Uiso 1 1 calc R . .
C53 C 0.6460(5) 0.6373(3) 0.96857(17) 0.0341(9) Uani 1 1 d U . .
H53 H 0.6657 0.6833 0.9919 0.041 Uiso 1 1 calc R A .
C54 C 0.5749(5) 0.6737(3) 0.92403(17) 0.0339(9) Uani 1 1 d U A .
H54 H 0.5449 0.7451 0.9166 0.041 Uiso 1 1 calc R . .
C55 C 0.5483(4) 0.6057(3) 0.89077(15) 0.0292(8) Uani 1 1 d U . .
H55 H 0.5006 0.6309 0.8601 0.035 Uiso 1 1 calc R A .
C61 C 0.3624(6) 0.5939(5) 0.7294(2) 0.0611(15) Uani 1 1 d U . .
C62 C 0.3747(5) 0.5262(4) 0.78045(16) 0.0387(10) Uani 1 1 d U A .
C63 C 0.2432(5) 0.5158(4) 0.81154(18) 0.0444(11) Uani 1 1 d U . .
H63 H 0.1504 0.5462 0.7985 0.053 Uiso 1 1 calc R A .
C64 C 0.2387(5) 0.4636(4) 0.86073(17) 0.0379(9) Uani 1 1 d U A .
C65 C 0.095(5) 0.456(4) 0.8868(18) 0.056(7) Uani 0.499(11) 1 d PU A 1
C71 C 0.5878(9) 0.1894(7) 0.7174(3) 0.084(2) Uani 1 1 d U . .
C72 C 0.6419(6) 0.2492(4) 0.7565(2) 0.0538(13) Uani 1 1 d U A .
C73 C 0.7851(6) 0.2571(4) 0.7401(2) 0.0554(13) Uani 1 1 d U . .
H73 H 0.8463 0.2207 0.7069 0.066 Uiso 1 1 calc R A .
C74 C 0.8457(5) 0.3149(4) 0.7689(2) 0.0459(11) Uani 1 1 d U A .
C75 C 1.0087(6) 0.3103(4) 0.7467(3) 0.0645(16) Uani 1 1 d U . .
C45 C 0.510(2) 0.101(2) 0.9524(9) 0.033(3) Uani 0.499(11) 1 d PU A 1
H45A H 0.5834 0.0447 0.9683 0.050 Uiso 0.499(11) 1 calc PR A 1
H45B H 0.4431 0.0743 0.9363 0.050 Uiso 0.499(11) 1 calc PR A 1
H45C H 0.4495 0.1539 0.9815 0.050 Uiso 0.499(11) 1 calc PR A 1
N31 N 0.5880(3) 0.5040(2) 0.90036(12) 0.0225(6) Uani 1 1 d U A .
O31 O 0.7986(12) 0.0656(7) 0.9792(5) 0.054(3) Uani 0.499(11) 1 d PU A 1
O41 O 0.5091(3) 0.4896(2) 0.78903(11) 0.0366(6) Uani 1 1 d U . .
O42 O 0.3458(3) 0.4175(2) 0.88641(11) 0.0314(6) Uani 1 1 d U . .
O51 O 0.5436(3) 0.2875(2) 0.79977(13) 0.0458(8) Uani 1 1 d U . .
O52 O 0.7863(3) 0.3689(2) 0.81311(12) 0.0354(6) Uani 1 1 d U . .
F21 F 0.4755(15) 0.5686(16) 0.6933(6) 0.100(6) Uani 0.499(11) 1 d PU A 1
F22 F 0.339(2) 0.6951(13) 0.7494(7) 0.106(5) Uani 0.499(11) 1 d PU A 1
F23 F 0.241(2) 0.6081(19) 0.7108(7) 0.093(6) Uani 0.499(11) 1 d PU A 1
F24 F -0.0272(16) 0.4993(15) 0.8664(6) 0.066(5) Uani 0.499(11) 1 d PU A 1
F25 F 0.0446(16) 0.5310(11) 0.9391(6) 0.074(4) Uani 0.499(11) 1 d PU A 1
F26 F 0.0831(18) 0.3795(14) 0.9100(8) 0.101(6) Uani 0.499(11) 1 d PU A 1
F30 F 0.562(3) 0.1044(17) 0.7496(6) 0.163(7) Uani 0.499(11) 1 d PU A 1
F31 F 0.675(2) 0.1444(18) 0.6786(6) 0.123(8) Uani 0.499(11) 1 d PU A 1
F32 F 0.453(2) 0.232(2) 0.7139(11) 0.182(10) Uani 0.499(11) 1 d PU A 1
F33 F 1.0337(4) 0.3926(3) 0.75186(17) 0.0845(12) Uani 1 1 d U A .
F34 F 1.0704(5) 0.2619(5) 0.7017(2) 0.159(3) Uani 1 1 d U A .
F35 F 1.0992(5) 0.2517(5) 0.7814(3) 0.172(3) Uani 1 1 d U A .
Ru11 Ru 0.5689(4) 0.3913(3) 0.85294(17) 0.0415(11) Uani 0.499(11) 1 d PU A 1
C41B C 0.699(5) 0.3531(14) 0.9454(17) 0.026(2) Uani 0.501(11) 1 d PDU A 2
N22B N 0.641(5) 0.3068(15) 0.9109(17) 0.029(2) Uani 0.501(11) 1 d PDU A 2
N21B N 0.6839(17) 0.1994(11) 0.9149(6) 0.038(3) Uani 0.501(11) 1 d PDU A 2
C42B C 0.7935(15) 0.1464(9) 0.9453(7) 0.046(3) Uani 0.501(11) 1 d PDU A 2
N23B N 0.8486(13) 0.2044(8) 0.9738(6) 0.045(3) Uani 0.501(11) 1 d PDU A 2
N24B N 0.7961(19) 0.3097(9) 0.9778(5) 0.030(3) Uani 0.501(11) 1 d PDU A 2
O31B O 0.8396(12) 0.0527(7) 0.9451(6) 0.060(3) Uani 0.501(11) 1 d PU A 2
C44B C 0.686(2) 0.0719(15) 0.8455(6) 0.047(4) Uani 0.501(11) 1 d PU A 2
H44D H 0.7339 0.0048 0.8605 0.070 Uiso 0.501(11) 1 calc PR A 2
H44E H 0.7647 0.0959 0.8242 0.070 Uiso 0.501(11) 1 calc PR A 2
H44F H 0.6182 0.0650 0.8212 0.070 Uiso 0.501(11) 1 calc PR A 2
C45B C 0.500(3) 0.101(3) 0.9379(10) 0.053(6) Uani 0.501(11) 1 d PU A 2
H45D H 0.5686 0.0344 0.9472 0.079 Uiso 0.501(11) 1 calc PR A 2
H45E H 0.4178 0.0906 0.9227 0.079 Uiso 0.501(11) 1 calc PR A 2
H45F H 0.4571 0.1464 0.9713 0.079 Uiso 0.501(11) 1 calc PR A 2
C43B C 0.591(6) 0.152(4) 0.8941(12) 0.038(4) Uani 0.501(11) 1 d PU A 2
H43B H 0.5140 0.2075 0.8780 0.046 Uiso 0.501(11) 1 calc PR A 2
C46B C 0.9612(16) 0.1579(13) 1.0106(7) 0.052(4) Uani 0.501(11) 1 d PU A 2
H46B H 0.9996 0.0817 1.0023 0.062 Uiso 0.501(11) 1 calc PR A 2
C47B C 1.0856(6) 0.1870(5) 1.0046(3) 0.0655(15) Uani 0.501(11) 1 d PU A 2
H47D H 1.1398 0.1737 0.9660 0.098 Uiso 0.501(11) 1 calc PR A 2
H47E H 1.1532 0.1476 1.0291 0.098 Uiso 0.501(11) 1 calc PR A 2
H47F H 1.0538 0.2609 1.0144 0.098 Uiso 0.501(11) 1 calc PR A 2
C65B C 0.077(4) 0.467(3) 0.8951(15) 0.041(6) Uani 0.501(11) 1 d PU A 2
F25B F 0.0600(17) 0.4726(14) 0.9421(6) 0.084(5) Uani 0.501(11) 1 d PU A 2
F24B F -0.029(2) 0.5145(16) 0.8668(7) 0.088(6) Uani 0.501(11) 1 d PU A 2
F26B F 0.086(2) 0.3578(17) 0.8868(7) 0.091(5) Uani 0.501(11) 1 d PU A 2
F22B F 0.424(2) 0.6579(16) 0.7274(8) 0.112(7) Uani 0.501(11) 1 d PU A 2
F21B F 0.446(2) 0.5240(17) 0.6841(6) 0.128(7) Uani 0.501(11) 1 d PU A 2
F23B F 0.2273(18) 0.6252(19) 0.7163(8) 0.093(6) Uani 0.501(11) 1 d PU A 2
F30B F 0.699(2) 0.1041(14) 0.6971(9) 0.134(8) Uani 0.501(11) 1 d PU A 2
F31B F 0.545(2) 0.2500(10) 0.6723(5) 0.107(4) Uani 0.501(11) 1 d PU A 2
F32B F 0.4718(13) 0.1691(12) 0.7397(5) 0.077(4) Uani 0.501(11) 1 d PU A 2
Ru21 Ru 0.5679(3) 0.3946(2) 0.85082(14) 0.0189(6) Uani 0.501(11) 1 d PU A 2
C48B C 0.8793(18) 0.175(2) 1.0693(8) 0.115(8) Uani 0.501(11) 1 d PU A 2
H48D H 0.9403 0.1248 1.0923 0.172 Uiso 0.501(11) 1 calc PR A 2
H48E H 0.7805 0.1654 1.0718 0.172 Uiso 0.501(11) 1 calc PR A 2
H48F H 0.8634 0.2449 1.0825 0.172 Uiso 0.501(11) 1 calc PR A 2

loop_
_atom_site_aniso_label
_atom_site_aniso_U_11
_atom_site_aniso_U_22
_atom_site_aniso_U_33
_atom_site_aniso_U_23
_atom_site_aniso_U_13
_atom_site_aniso_U_12
C1 0.0217(17) 0.0272(18) 0.0239(17) 0.0033(14) -0.0076(13) -0.0113(14)
C2 0.035(2) 0.040(2) 0.0267(19) 0.0090(17) -0.0046(16) -0.0125(18)
C3 0.030(2) 0.035(2) 0.031(2) 0.0056(16) -0.0124(16) -0.0001(17)
C4 0.043(3) 0.072(4) 0.050(3) -0.009(3) -0.021(2) -0.007(3)
C5 0.061(3) 0.036(2) 0.056(3) 0.014(2) -0.009(2) -0.005(2)
C6 0.031(2) 0.074(3) 0.030(2) 0.010(2) 0.0027(17) -0.008(2)
C7 0.071(4) 0.163(8) 0.065(4) -0.056(5) 0.012(3) -0.039(5)
C8 0.031(2) 0.113(5) 0.050(3) 0.007(3) 0.002(2) -0.024(3)
C11 0.0242(17) 0.0220(16) 0.0248(17) 0.0025(13) -0.0089(14) -0.0097(14)
C12 0.0248(18) 0.0274(19) 0.037(2) 0.0047(16) -0.0085(16) -0.0046(15)
C13 0.034(2) 0.0238(18) 0.041(2) 0.0094(16) -0.0171(17) -0.0049(16)
C14 0.042(2) 0.0275(19) 0.032(2) 0.0142(16) -0.0176(17) -0.0136(17)
C15 0.034(2) 0.0263(18) 0.0247(18) 0.0091(14) -0.0072(15) -0.0122(16)
C21 0.037(2) 0.052(3) 0.028(2) -0.0029(18) -0.0012(17) -0.017(2)
C22 0.0317(19) 0.0252(18) 0.0237(17) 0.0029(14) -0.0038(15) -0.0068(16)
C23 0.0302(19) 0.040(2) 0.0254(18) 0.0027(16) -0.0028(15) -0.0173(17)
C24 0.033(2) 0.0288(19) 0.0297(19) 0.0031(15) -0.0090(16) -0.0128(16)
C25 0.039(2) 0.056(3) 0.036(2) -0.003(2) -0.0083(18) -0.024(2)
C31 0.058(3) 0.038(3) 0.073(4) -0.011(2) -0.033(3) 0.005(2)
C32 0.040(2) 0.0253(19) 0.035(2) -0.0027(16) -0.0167(18) 0.0026(17)
C33 0.053(3) 0.025(2) 0.046(2) 0.0001(17) -0.022(2) -0.0084(19)
C34 0.053(3) 0.028(2) 0.045(2) 0.0034(18) -0.020(2) -0.016(2)
C35 0.038(2) 0.0252(18) 0.0253(18) 0.0046(14) -0.0099(16) -0.0096(16)
N1 0.0286(16) 0.0366(18) 0.0268(16) 0.0133(14) -0.0094(13) -0.0069(14)
N2 0.0259(15) 0.0234(14) 0.0203(14) 0.0057(11) -0.0062(11) -0.0104(12)
N3 0.0284(17) 0.051(2) 0.0238(16) 0.0123(15) -0.0018(13) -0.0100(16)
N4 0.0262(16) 0.0351(17) 0.0263(16) 0.0076(13) -0.0071(13) -0.0087(14)
N11 0.0247(14) 0.0202(14) 0.0224(14) 0.0013(11) -0.0081(11) -0.0103(12)
O1 0.0448(18) 0.064(2) 0.0282(15) 0.0211(14) -0.0063(13) -0.0089(16)
O11 0.0283(13) 0.0294(13) 0.0222(12) -0.0002(10) -0.0056(10) -0.0096(11)
O12 0.0273(13) 0.0294(13) 0.0213(12) 0.0020(10) -0.0074(10) -0.0097(11)
O21 0.0299(14) 0.0259(13) 0.0272(13) -0.0020(10) -0.0087(11) -0.0025(11)
O22 0.0277(13) 0.0198(12) 0.0300(13) 0.0029(10) -0.0099(10) -0.0075(10)
F1 0.062(2) 0.137(3) 0.0300(14) -0.0051(17) -0.0097(14) -0.025(2)
F2 0.124(3) 0.070(2) 0.055(2) -0.0187(18) 0.011(2) 0.023(2)
F3 0.135(3) 0.182(4) 0.0409(18) -0.024(2) 0.0265(19) -0.125(3)
F4 0.0640(19) 0.0651(19) 0.068(2) 0.0023(16) -0.0427(16) -0.0154(16)
F5 0.0643(18) 0.0467(16) 0.0627(18) -0.0111(13) -0.0250(15) -0.0222(14)
F6 0.077(2) 0.151(3) 0.0519(18) -0.018(2) 0.0026(16) -0.088(2)
F10 0.073(2) 0.072(2) 0.083(2) -0.0061(18) -0.049(2) 0.0231(18)
F11 0.066(3) 0.110(3) 0.141(4) 0.005(3) 0.014(3) 0.025(2)
F12 0.096(3) 0.0382(19) 0.275(7) -0.044(3) -0.114(4) 0.0252(19)
F13 0.106(3) 0.0634(19) 0.0638(19) 0.0240(15) -0.0578(19) -0.0492(19)
F14 0.080(2) 0.0300(13) 0.093(2) 0.0114(14) -0.0450(18) -0.0281(14)
F15 0.0437(17) 0.076(2) 0.102(3) -0.0200(19) -0.0141(17) -0.0293(16)
Ru1 0.02326(15) 0.02254(15) 0.02220(14) 0.00314(11) -0.00683(11) -0.00745(12)
C41 0.022(2) 0.023(3) 0.037(9) 0.007(4) -0.013(5) -0.009(3)
N22 0.017(7) 0.0209(16) 0.052(8) 0.003(3) -0.017(3) -0.0048(18)
N21 0.029(4) 0.020(4) 0.048(7) 0.000(5) -0.017(5) -0.011(3)
C42 0.040(6) 0.026(5) 0.061(7) 0.013(5) -0.021(6) -0.003(4)
N23 0.037(5) 0.029(4) 0.049(6) 0.017(4) -0.022(4) -0.012(4)
N24 0.032(5) 0.020(4) 0.032(7) 0.008(4) -0.009(5) -0.007(4)
C43 0.032(3) 0.034(4) 0.051(12) 0.002(10) -0.011(10) -0.013(3)
C44 0.053(8) 0.050(7) 0.044(9) -0.010(8) 0.008(7) -0.022(6)
C46 0.034(6) 0.043(6) 0.046(8) 0.032(6) -0.014(6) -0.017(5)
C47 0.040(3) 0.073(4) 0.076(4) 0.008(3) -0.024(3) -0.003(3)
C48 0.064(8) 0.078(9) 0.041(7) 0.019(6) -0.023(6) -0.017(7)
C51 0.0177(16) 0.0282(18) 0.0250(17) 0.0056(14) -0.0039(13) -0.0060(14)
C52 0.0257(18) 0.038(2) 0.0233(17) 0.0065(15) -0.0090(14) -0.0100(16)
C53 0.035(2) 0.034(2) 0.034(2) -0.0055(17) -0.0078(17) -0.0125(18)
C54 0.039(2) 0.0235(18) 0.038(2) 0.0051(16) -0.0092(18) -0.0081(17)
C55 0.0304(19) 0.0277(19) 0.0270(18) 0.0070(15) -0.0079(15) -0.0058(16)
C61 0.055(3) 0.095(4) 0.045(3) 0.026(3) -0.019(3) -0.037(3)
C62 0.038(2) 0.057(3) 0.0252(19) -0.0014(18) -0.0103(17) -0.019(2)
C63 0.032(2) 0.067(3) 0.037(2) 0.003(2) -0.0117(18) -0.018(2)
C64 0.028(2) 0.057(3) 0.029(2) -0.0055(19) -0.0041(16) -0.0152(19)
C65 0.039(14) 0.102(13) 0.028(11) -0.006(8) -0.003(9) -0.025(11)
C71 0.076(5) 0.105(6) 0.078(5) -0.053(4) 0.012(4) -0.051(4)
C72 0.050(3) 0.061(3) 0.053(3) -0.021(2) 0.003(2) -0.027(2)
C73 0.054(3) 0.059(3) 0.050(3) -0.021(2) 0.014(2) -0.026(3)
C74 0.035(2) 0.044(3) 0.053(3) -0.008(2) 0.005(2) -0.013(2)
C75 0.039(3) 0.046(3) 0.093(4) -0.024(3) 0.021(3) -0.011(2)
C45 0.031(6) 0.034(6) 0.042(10) -0.006(7) -0.010(6) -0.018(5)
N31 0.0199(14) 0.0240(14) 0.0211(14) 0.0010(11) -0.0030(11) -0.0049(12)
O31 0.056(5) 0.029(4) 0.084(7) 0.022(5) -0.031(5) -0.015(4)
O41 0.0334(15) 0.0562(18) 0.0232(13) -0.0019(12) -0.0060(11) -0.0185(14)
O42 0.0243(13) 0.0416(15) 0.0285(13) -0.0010(12) -0.0047(11) -0.0112(12)
O51 0.0417(17) 0.0534(19) 0.0427(17) -0.0222(15) 0.0047(14) -0.0216(15)
O52 0.0268(14) 0.0367(15) 0.0411(16) -0.0119(13) 0.0004(12) -0.0115(12)
F21 0.062(5) 0.171(18) 0.050(9) 0.045(9) 0.006(5) -0.027(8)
F22 0.186(16) 0.083(8) 0.091(10) 0.038(6) -0.073(10) -0.077(10)
F23 0.121(14) 0.161(14) 0.056(7) 0.056(7) -0.069(8) -0.097(11)
F24 0.027(6) 0.149(12) 0.036(6) -0.010(6) -0.011(5) -0.045(7)
F25 0.032(4) 0.141(10) 0.045(5) -0.042(8) 0.011(3) -0.032(7)
F26 0.046(5) 0.104(11) 0.146(16) 0.061(11) -0.005(9) -0.027(6)
F30 0.28(2) 0.178(14) 0.116(10) -0.012(10) -0.036(13) -0.180(14)
F31 0.129(14) 0.21(2) 0.061(7) -0.082(10) 0.046(8) -0.120(15)
F32 0.130(12) 0.25(2) 0.166(19) -0.120(15) -0.057(13) -0.038(14)
F33 0.059(2) 0.070(2) 0.119(3) -0.024(2) 0.0264(19) -0.0349(18)
F34 0.084(3) 0.227(6) 0.163(5) -0.147(5) 0.079(3) -0.093(4)
F35 0.048(3) 0.178(5) 0.263(8) 0.101(6) -0.014(4) -0.016(3)
Ru11 0.0372(16) 0.0456(18) 0.0349(15) -0.0083(12) 0.0030(11) -0.0098(13)
C41B 0.022(2) 0.023(3) 0.037(9) 0.007(4) -0.013(5) -0.009(3)
N22B 0.017(7) 0.0209(16) 0.052(8) 0.003(3) -0.017(3) -0.0048(18)
N21B 0.039(5) 0.020(4) 0.059(8) 0.003(5) -0.027(6) -0.005(4)
C42B 0.039(6) 0.029(5) 0.078(9) 0.008(6) -0.026(6) -0.013(5)
N23B 0.042(5) 0.026(4) 0.072(7) 0.023(5) -0.032(5) -0.008(4)
N24B 0.026(6) 0.029(5) 0.035(7) 0.005(4) -0.015(5) -0.006(4)
O31B 0.058(6) 0.027(4) 0.100(8) 0.020(5) -0.037(6) -0.009(4)
C44B 0.044(7) 0.036(6) 0.051(10) -0.015(7) -0.002(7) -0.005(5)
C45B 0.071(10) 0.049(8) 0.050(12) -0.004(8) -0.031(8) -0.025(7)
C43B 0.032(3) 0.034(4) 0.051(12) 0.002(10) -0.011(10) -0.013(3)
C46B 0.034(7) 0.058(7) 0.059(8) 0.039(7) -0.020(6) -0.007(5)
C47B 0.040(3) 0.073(4) 0.076(4) 0.008(3) -0.024(3) -0.003(3)
C65B 0.014(6) 0.081(11) 0.024(11) 0.011(9) 0.005(6) -0.016(7)
F25B 0.048(6) 0.182(15) 0.027(4) -0.024(9) 0.007(3) -0.052(10)
F24B 0.037(8) 0.130(10) 0.072(9) 0.053(7) -0.004(6) -0.001(6)
F26B 0.087(7) 0.128(10) 0.083(8) 0.010(7) 0.003(6) -0.079(7)
F22B 0.147(14) 0.144(16) 0.121(15) 0.086(11) -0.095(11) -0.113(13)
F21B 0.159(16) 0.153(14) 0.030(4) -0.005(7) -0.016(7) 0.002(10)
F23B 0.041(6) 0.133(11) 0.092(10) 0.058(8) -0.018(6) -0.013(6)
F30B 0.117(10) 0.093(9) 0.185(19) -0.096(11) -0.029(12) -0.020(7)
F31B 0.167(12) 0.126(9) 0.072(6) 0.001(6) -0.062(7) -0.085(9)
F32B 0.069(7) 0.128(11) 0.054(6) -0.045(6) 0.016(5) -0.069(7)
Ru21 0.0112(10) 0.0222(11) 0.0258(11) -0.0044(8) -0.0051(8) -0.0077(8)
C48B 0.046(8) 0.20(2) 0.074(12) 0.091(14) -0.024(8) -0.012(12)

loop_
_atom_type_symbol
_atom_type_description
_atom_type_scat_dispersion_real
_atom_type_scat_dispersion_imag
_atom_type_scat_source
C C 0.0033 0.0016 'International Tables Vol C Tables 4.2.6.8 and 6.1.1.4'
H H 0.0000 0.0000 'International Tables Vol C Tables 4.2.6.8 and 6.1.1.4'
N N 0.0061 0.0033 'International Tables Vol C Tables 4.2.6.8 and 6.1.1.4'
O O 0.0106 0.0060 'International Tables Vol C Tables 4.2.6.8 and 6.1.1.4'
F F 0.0171 0.0103 'International Tables Vol C Tables 4.2.6.8 and 6.1.1.4'
Ru Ru -1.2594 0.8363 'International Tables Vol C Tables 4.2.6.8 and 6.1.1.4'

loop_
_geom_angle_atom_site_label_1
_geom_angle_atom_site_label_2
_geom_angle_atom_site_label_3
_geom_angle
_geom_angle_site_symmetry_1
_geom_angle_site_symmetry_3
_geom_angle_publ_flag
N4 C1 N2 127.4(3) . . ?
N4 C1 C11 117.7(3) . . ?
N2 C1 C11 114.9(3) . . ?
O1 C2 N3 122.1(4) . . ?
O1 C2 N1 122.3(4) . . ?
N3 C2 N1 115.6(3) . . ?
N1 C3 C5 111.4(4) . . ?
N1 C3 C4 110.1(3) . . ?
C5 C3 C4 113.8(4) . . ?
N1 C3 H3 107.1 . . ?
C5 C3 H3 107.1 . . ?
C4 C3 H3 107.1 . . ?
C3 C4 H4A 109.5 . . ?
C3 C4 H4B 109.5 . . ?
H4A C4 H4B 109.5 . . ?
C3 C4 H4C 109.5 . . ?
H4A C4 H4C 109.5 . . ?
H4B C4 H4C 109.5 . . ?
C3 C5 H5A 109.5 . . ?
C3 C5 H5B 109.5 . . ?
H5A C5 H5B 109.5 . . ?
C3 C5 H5C 109.5 . . ?
H5A C5 H5C 109.5 . . ?
H5B C5 H5C 109.5 . . ?
N3 C6 C8 111.1(4) . . ?
N3 C6 C7 109.7(4) . . ?
C8 C6 C7 112.7(5) . . ?
N3 C6 H6 107.7 . . ?
C8 C6 H6 107.7 . . ?
C7 C6 H6 107.7 . . ?
C6 C7 H7A 109.5 . . ?
C6 C7 H7B 109.5 . . ?
H7A C7 H7B 109.5 . . ?
C6 C7 H7C 109.5 . . ?
H7A C7 H7C 109.5 . . ?
H7B C7 H7C 109.5 . . ?
C6 C8 H8A 109.5 . . ?
C6 C8 H8B 109.5 . . ?
H8A C8 H8B 109.5 . . ?
C6 C8 H8C 109.5 . . ?
H8A C8 H8C 109.5 . . ?
H8B C8 H8C 109.5 . . ?
N11 C11 C12 121.6(3) . . ?
N11 C11 C1 113.9(3) . . ?
C12 C11 C1 124.5(3) . . ?
C13 C12 C11 119.3(4) . . ?
C13 C12 H12 120.3 . . ?
C11 C12 H12 120.3 . . ?
C14 C13 C12 118.8(3) . . ?
C14 C13 H13 120.6 . . ?
C12 C13 H13 120.6 . . ?
C15 C14 C13 119.7(4) . . ?
C15 C14 H14 120.2 . . ?
C13 C14 H14 120.2 . . ?
N11 C15 C14 121.5(4) . . ?
N11 C15 H15 119.2 . . ?
C14 C15 H15 119.2 . . ?
F2 C21 F3 107.2(4) . . ?
F2 C21 F1 106.1(4) . . ?
F3 C21 F1 106.0(4) . . ?
F2 C21 C22 111.4(4) . . ?
F3 C21 C22 113.2(4) . . ?
F1 C21 C22 112.5(3) . . ?
O11 C22 C23 129.0(3) . . ?
O11 C22 C21 113.7(3) . . ?
C23 C22 C21 117.2(3) . . ?
C24 C23 C22 124.7(4) . . ?
C24 C23 H23 117.7 . . ?
C22 C23 H23 117.7 . . ?
O12 C24 C23 129.3(3) . . ?
O12 C24 C25 112.0(3) . . ?
C23 C24 C25 118.7(3) . . ?
F5 C25 F6 108.5(4) . . ?
F5 C25 F4 106.9(4) . . ?
F6 C25 F4 106.4(4) . . ?
F5 C25 C24 112.0(4) . . ?
F6 C25 C24 112.4(3) . . ?
F4 C25 C24 110.3(4) . . ?
F12 C31 F10 115.0(5) . . ?
F12 C31 F11 100.5(5) . . ?
F10 C31 F11 101.1(5) . . ?
F12 C31 C32 116.5(4) . . ?
F10 C31 C32 113.6(4) . . ?
F11 C31 C32 107.7(4) . . ?
O21 C32 C33 128.0(4) . . ?
O21 C32 C31 112.7(4) . . ?
C33 C32 C31 119.2(4) . . ?
C35 C33 C32 124.6(4) . . ?
C35 C33 H33 117.7 . . ?
C32 C33 H33 117.7 . . ?
F15 C34 F14 107.9(4) . . ?
F15 C34 F13 107.1(4) . . ?
F14 C34 F13 106.8(3) . . ?
F15 C34 C35 111.0(3) . . ?
F14 C34 C35 113.7(4) . . ?
F13 C34 C35 110.0(4) . . ?
O22 C35 C33 129.4(4) . . ?
O22 C35 C34 112.5(3) . . ?
C33 C35 C34 118.0(3) . . ?
C2 N1 N2 122.2(3) . . ?
C2 N1 C3 120.5(3) . . ?
N2 N1 C3 116.9(3) . . ?
C1 N2 N1 114.1(3) . . ?
C1 N2 Ru1 114.6(2) . . ?
N1 N2 Ru1 131.3(2) . . ?
N4 N3 C2 123.2(3) . . ?
N4 N3 C6 116.2(3) . . ?
C2 N3 C6 118.9(3) . . ?
C1 N4 N3 115.1(3) . . ?
C15 N11 C11 119.0(3) . . ?
C15 N11 Ru1 125.5(2) . . ?
C11 N11 Ru1 115.4(2) . . ?
C22 O11 Ru1 121.2(2) . . ?
C24 O12 Ru1 122.0(2) . . ?
C32 O21 Ru1 122.7(2) . . ?
C35 O22 Ru1 122.0(2) . . ?
N2 Ru1 O12 90.14(11) . . ?
N2 Ru1 N11 79.53(11) . . ?
O12 Ru1 N11 92.94(10) . . ?
N2 Ru1 O22 90.63(11) . . ?
O12 Ru1 O22 177.86(10) . . ?
N11 Ru1 O22 89.17(10) . . ?
N2 Ru1 O11 173.30(11) . . ?
O12 Ru1 O11 93.35(10) . . ?
N11 Ru1 O11 94.56(11) . . ?
O22 Ru1 O11 86.09(10) . . ?
N2 Ru1 O21 104.03(11) . . ?
O12 Ru1 O21 85.38(10) . . ?
N11 Ru1 O21 176.05(11) . . ?
O22 Ru1 O21 92.49(10) . . ?
O11 Ru1 O21 81.98(10) . . ?
N24 C41 C51 120.4(14) . . ?
N24 C41 N22 127.0(13) . . ?
C51 C41 N22 112.6(12) . . ?
N21 N22 C41 112.6(14) . . ?
N21 N22 Ru11 132.5(12) . . ?
C41 N22 Ru11 114.8(12) . . ?
N22 N21 C42 122.2(11) . . ?
N22 N21 C43 118.5(17) . . ?
C42 N21 C43 118.9(17) . . ?
O31 C42 N23 123.5(11) . . ?
O31 C42 N21 121.1(12) . . ?
N23 C42 N21 115.3(9) . . ?
C42 N23 N24 123.9(9) . . ?
C42 N23 C46 119.2(10) . . ?
N24 N23 C46 116.6(11) . . ?
C41 N24 N23 115.9(11) . . ?
C45 C43 C44 113(4) . . ?
C45 C43 N21 108.7(19) . . ?
C44 C43 N21 111(3) . . ?
C45 C43 H43 107.9 . . ?
C44 C43 H43 107.9 . . ?
N21 C43 H43 107.9 . . ?
N23 C46 C48 108.4(10) . . ?
N23 C46 C47 106.4(9) . . ?
C48 C46 C47 109.1(11) . . ?
N23 C46 H46 110.9 . . ?
C48 C46 H46 110.9 . . ?
C47 C46 H46 110.9 . . ?
C46 C47 H47A 109.5 . . ?
C46 C47 H47B 109.5 . . ?
H47A C47 H47B 109.5 . . ?
C46 C47 H47C 109.5 . . ?
H47A C47 H47C 109.5 . . ?
H47B C47 H47C 109.5 . . ?
N31 C51 C41 119.1(8) . . ?
N31 C51 C52 122.6(3) . . ?
C41 C51 C52 118.3(8) . . ?
N31 C51 C41B 110.0(8) . . ?
C41 C51 C41B 9.3(18) . . ?
C52 C51 C41B 127.5(8) . . ?
C53 C52 C51 118.6(3) . . ?
C53 C52 H52 120.7 . . ?
C51 C52 H52 120.7 . . ?
C52 C53 C54 119.3(4) . . ?
C52 C53 H53 120.4 . . ?
C54 C53 H53 120.4 . . ?
C55 C54 C53 119.3(4) . . ?
C55 C54 H54 120.4 . . ?
C53 C54 H54 120.4 . . ?
N31 C55 C54 122.0(3) . . ?
N31 C55 H55 119.0 . . ?
C54 C55 H55 119.0 . . ?
F22B C61 F21 70.4(11) . . ?
F22B C61 F23 122.7(14) . . ?
F21 C61 F23 112.7(12) . . ?
F22B C61 F23B 115.4(15) . . ?
F21 C61 F23B 120.0(12) . . ?
F23 C61 F23B 11.2(19) . . ?
F22B C61 F21B 104.6(12) . . ?
F21 C61 F21B 34.7(10) . . ?
F23 C61 F21B 89.8(13) . . ?
F23B C61 F21B 100.3(13) . . ?
F22B C61 F22 38.2(10) . . ?
F21 C61 F22 107.8(11) . . ?
F23 C61 F22 101.0(14) . . ?
F23B C61 F22 90.4(14) . . ?
F21B C61 F22 140.4(11) . . ?
F22B C61 C62 115.7(9) . . ?
F21 C61 C62 114.6(9) . . ?
F23 C61 C62 113.5(10) . . ?
F23B C61 C62 114.0(11) . . ?
F21B C61 C62 104.3(10) . . ?
F22 C61 C62 105.9(8) . . ?
O41 C62 C63 128.4(4) . . ?
O41 C62 C61 112.5(4) . . ?
C63 C62 C61 119.1(4) . . ?
C62 C63 C64 124.1(4) . . ?
C62 C63 H63 117.9 . . ?
C64 C63 H63 117.9 . . ?
O42 C64 C63 129.7(4) . . ?
O42 C64 C65 113(2) . . ?
C63 C64 C65 117(2) . . ?
O42 C64 C65B 111.4(15) . . ?
C63 C64 C65B 118.6(15) . . ?
C65 C64 C65B 7(4) . . ?
F26 C65 F24 107(4) . . ?
F26 C65 C64 123(4) . . ?
F24 C65 C64 121(4) . . ?
F26 C65 F25 98(3) . . ?
F24 C65 F25 96(3) . . ?
C64 C65 F25 104(3) . . ?
F31 C71 F32 119.5(15) . . ?
F31 C71 F32B 124.6(11) . . ?
F32 C71 F32B 50.0(13) . . ?
F31 C71 F30B 32.6(14) . . ?
F32 C71 F30B 136.9(13) . . ?
F32B C71 F30B 110.3(13) . . ?
F31 C71 F31B 75.2(12) . . ?
F32 C71 F31B 58.1(14) . . ?
F32B C71 F31B 105.2(11) . . ?
F30B C71 F31B 107.4(11) . . ?
F31 C71 F30 101.1(13) . . ?
F32 C71 F30 95.1(14) . . ?
F32B C71 F30 45.5(9) . . ?
F30B C71 F30 72.8(13) . . ?
F31B C71 F30 142.2(10) . . ?
F31 C71 C72 118.3(11) . . ?
F32 C71 C72 112.6(9) . . ?
F32B C71 C72 113.4(6) . . ?
F30B C71 C72 110.5(11) . . ?
F31B C71 C72 109.8(7) . . ?
F30 C71 C72 105.0(8) . . ?
O51 C72 C73 128.8(4) . . ?
O51 C72 C71 113.4(4) . . ?
C73 C72 C71 117.8(5) . . ?
C72 C73 C74 124.6(4) . . ?
C72 C73 H73 117.7 . . ?
C74 C73 H73 117.7 . . ?
O52 C74 C73 128.9(4) . . ?
O52 C74 C75 113.3(4) . . ?
C73 C74 C75 117.8(4) . . ?
F34 C75 F33 114.9(6) . . ?
F34 C75 F35 101.2(6) . . ?
F33 C75 F35 98.8(6) . . ?
F34 C75 C74 115.9(5) . . ?
F33 C75 C74 115.4(4) . . ?
F35 C75 C74 107.7(5) . . ?
C51 N31 C55 118.3(3) . . ?
C51 N31 Ru11 114.4(3) . . ?
C55 N31 Ru11 127.1(3) . . ?
C51 N31 Ru21 116.2(2) . . ?
C55 N31 Ru21 125.3(3) . . ?
Ru11 N31 Ru21 1.9(2) . . ?
C62 O41 Ru21 123.2(3) . . ?
C62 O41 Ru11 122.9(3) . . ?
Ru21 O41 Ru11 0.29(14) . . ?
C64 O42 Ru11 122.2(3) . . ?
C64 O42 Ru21 120.4(3) . . ?
Ru11 O42 Ru21 1.9(2) . . ?
C72 O51 Ru21 121.2(3) . . ?
C72 O51 Ru11 122.0(3) . . ?
Ru21 O51 Ru11 1.9(2) . . ?
C74 O52 Ru21 122.5(3) . . ?
C74 O52 Ru11 122.8(3) . . ?
Ru21 O52 Ru11 1.9(2) . . ?
O42 Ru11 N31 94.80(19) . . ?
O42 Ru11 O52 175.1(3) . . ?
N31 Ru11 O52 87.39(16) . . ?
O42 Ru11 O51 85.21(16) . . ?
N31 Ru11 O51 174.8(3) . . ?
O52 Ru11 O51 92.21(19) . . ?
O42 Ru11 O41 91.42(18) . . ?
N31 Ru11 O41 93.23(19) . . ?
O52 Ru11 O41 84.01(19) . . ?
O51 Ru11 O41 81.53(19) . . ?
O42 Ru11 N22 95.9(15) . . ?
N31 Ru11 N22 78.1(6) . . ?
O52 Ru11 N22 88.9(15) . . ?
O51 Ru11 N22 107.1(6) . . ?
O41 Ru11 N22 169.1(9) . . ?
N24B C41B N22B 128.6(14) . . ?
N24B C41B C51 114.2(14) . . ?
N22B C41B C51 117.1(12) . . ?
C41B N22B N21B 113.7(12) . . ?
C41B N22B Ru21 112.8(13) . . ?
N21B N22B Ru21 130.4(17) . . ?
C42B N21B C43B 122.0(19) . . ?
C42B N21B N22B 121.3(11) . . ?
C43B N21B N22B 116(2) . . ?
O31B C42B N21B 121.1(12) . . ?
O31B C42B N23B 122.3(11) . . ?
N21B C42B N23B 116.6(10) . . ?
N24B N23B C42B 124.8(10) . . ?
N24B N23B C46B 112.4(12) . . ?
C42B N23B C46B 122.3(11) . . ?
C41B N24B N23B 114.1(11) . . ?
C43B C44B H44D 109.5 . . ?
C43B C44B H44E 109.5 . . ?
H44D C44B H44E 109.5 . . ?
C43B C44B H44F 109.5 . . ?
H44D C44B H44F 109.5 . . ?
H44E C44B H44F 109.5 . . ?
C43B C45B H45D 109.5 . . ?
C43B C45B H45E 109.5 . . ?
H45D C45B H45E 109.5 . . ?
C43B C45B H45F 109.5 . . ?
H45D C45B H45F 109.5 . . ?
H45E C45B H45F 109.5 . . ?
N21B C43B C45B 115.8(19) . . ?
N21B C43B C44B 111(3) . . ?
C45B C43B C44B 110(4) . . ?
N21B C43B H43B 106.4 . . ?
C45B C43B H43B 106.4 . . ?
C44B C43B H43B 106.4 . . ?
C48B C46B N23B 108.7(11) . . ?
C48B C46B H46B 106.5 . . ?
N23B C46B H46B 106.5 . . ?
F25B C65B F24B 124(3) . . ?
F25B C65B F26B 100(3) . . ?
F24B C65B F26B 101(3) . . ?
F25B C65B C64 117(3) . . ?
F24B C65B C64 109(3) . . ?
F26B C65B C64 101(2) . . ?
N22B Ru21 O41 174.8(11) . . ?
N22B Ru21 O52 89.8(16) . . ?
O41 Ru21 O52 86.15(17) . . ?
N22B Ru21 N31 81.4(6) . . ?
O41 Ru21 N31 95.27(17) . . ?
O52 Ru21 N31 87.80(13) . . ?
N22B Ru21 O42 91.1(16) . . ?
O41 Ru21 O42 93.04(15) . . ?
O52 Ru21 O42 177.69(18) . . ?
N31 Ru21 O42 94.43(16) . . ?
N22B Ru21 O51 100.1(6) . . ?
O41 Ru21 O51 83.27(17) . . ?
O52 Ru21 O51 92.76(17) . . ?
N31 Ru21 O51 178.4(2) . . ?
O42 Ru21 O51 85.00(13) . . ?
C46B C48B H48D 109.5 . . ?
C46B C48B H48E 109.5 . . ?
H48D C48B H48E 109.5 . . ?
C46B C48B H48F 109.5 . . ?
H48D C48B H48F 109.5 . . ?
H48E C48B H48F 109.5 . . ?

loop_
_geom_bond_atom_site_label_1
_geom_bond_atom_site_label_2
_geom_bond_distance
_geom_bond_site_symmetry_2
_geom_bond_publ_flag
C1 N4 1.304(5) . ?
C1 N2 1.358(4) . ?
C1 C11 1.474(5) . ?
C2 O1 1.223(5) . ?
C2 N3 1.375(5) . ?
C2 N1 1.379(5) . ?
C3 N1 1.488(5) . ?
C3 C5 1.516(6) . ?
C3 C4 1.528(6) . ?
C3 H3 1.0000 . ?
C4 H4A 0.9800 . ?
C4 H4B 0.9800 . ?
C4 H4C 0.9800 . ?
C5 H5A 0.9800 . ?
C5 H5B 0.9800 . ?
C5 H5C 0.9800 . ?
C6 N3 1.475(5) . ?
C6 C8 1.486(6) . ?
C6 C7 1.503(8) . ?
C6 H6 1.0000 . ?
C7 H7A 0.9800 . ?
C7 H7B 0.9800 . ?
C7 H7C 0.9800 . ?
C8 H8A 0.9800 . ?
C8 H8B 0.9800 . ?
C8 H8C 0.9800 . ?
C11 N11 1.350(4) . ?
C11 C12 1.386(5) . ?
C12 C13 1.383(5) . ?
C12 H12 0.9500 . ?
C13 C14 1.382(6) . ?
C13 H13 0.9500 . ?
C14 C15 1.380(5) . ?
C14 H14 0.9500 . ?
C15 N11 1.350(4) . ?
C15 H15 0.9500 . ?
C21 F2 1.297(5) . ?
C21 F3 1.302(5) . ?
C21 F1 1.315(5) . ?
C21 C22 1.530(5) . ?
C22 O11 1.268(4) . ?
C22 C23 1.390(5) . ?
C23 C24 1.389(5) . ?
C23 H23 0.9500 . ?
C24 O12 1.258(4) . ?
C24 C25 1.533(5) . ?
C25 F5 1.320(5) . ?
C25 F6 1.331(5) . ?
C25 F4 1.331(5) . ?
C31 F12 1.237(6) . ?
C31 F10 1.273(6) . ?
C31 F11 1.392(8) . ?
C31 C32 1.527(6) . ?
C32 O21 1.246(5) . ?
C32 C33 1.404(6) . ?
C33 C35 1.390(6) . ?
C33 H33 0.9500 . ?
C34 F15 1.319(5) . ?
C34 F14 1.320(5) . ?
C34 F13 1.335(5) . ?
C34 C35 1.527(6) . ?
C35 O22 1.266(4) . ?
N1 N2 1.392(4) . ?
N2 Ru1 2.020(3) . ?
N3 N4 1.372(4) . ?
N11 Ru1 2.035(3) . ?
O11 Ru1 2.053(2) . ?
O12 Ru1 2.022(2) . ?
O21 Ru1 2.059(2) . ?
O22 Ru1 2.040(2) . ?
C41 N24 1.305(12) . ?
C41 C51 1.418(17) . ?
C41 N22 1.370(11) . ?
N22 N21 1.399(13) . ?
N22 Ru11 2.094(19) . ?
N21 C42 1.389(11) . ?
N21 C43 1.52(5) . ?
C42 O31 1.237(14) . ?
C42 N23 1.350(12) . ?
N23 N24 1.374(10) . ?
N23 C46 1.471(15) . ?
C43 C45 1.48(5) . ?
C43 C44 1.49(4) . ?
C43 H43 1.0000 . ?
C44 H44A 0.9800 . ?
C44 H44B 0.9800 . ?
C44 H44C 0.9800 . ?
C46 C48 1.534(18) . ?
C46 C47 1.635(14) . ?
C46 H46 1.0000 . ?
C47 H47A 0.9800 . ?
C47 H47B 0.9800 . ?
C47 H47C 0.9800 . ?
C48 H48A 0.9800 . ?
C48 H48B 0.9800 . ?
C48 H48C 0.9800 . ?
C51 N31 1.347(4) . ?
C51 C52 1.381(5) . ?
C51 C41B 1.515(17) . ?
C52 C53 1.376(5) . ?
C52 H52 0.9500 . ?
C53 C54 1.387(6) . ?
C53 H53 0.9500 . ?
C54 C55 1.371(5) . ?
C54 H54 0.9500 . ?
C55 N31 1.351(4) . ?
C55 H55 0.9500 . ?
C61 F22B 1.205(16) . ?
C61 F21 1.214(14) . ?
C61 F23 1.272(15) . ?
C61 F23B 1.306(16) . ?
C61 F21B 1.415(16) . ?
C61 F22 1.419(17) . ?
C61 C62 1.544(7) . ?
C62 O41 1.259(5) . ?
C62 C63 1.389(6) . ?
C63 C64 1.394(6) . ?
C63 H63 0.9500 . ?
C64 O42 1.272(5) . ?
C64 C65 1.43(4) . ?
C64 C65B 1.60(3) . ?
C65 F26 1.22(5) . ?
C65 F24 1.30(5) . ?
C65 F25 1.56(5) . ?
C71 F31 1.171(14) . ?
C71 F32 1.233(17) . ?
C71 F32B 1.253(12) . ?
C71 F30B 1.319(18) . ?
C71 F31B 1.410(14) . ?
C71 F30 1.461(17) . ?
C71 C72 1.540(7) . ?
C72 O51 1.267(5) . ?
C72 C73 1.385(7) . ?
C73 C74 1.397(7) . ?
C73 H73 0.9500 . ?
C74 O52 1.256(5) . ?
C74 C75 1.523(7) . ?
C75 F34 1.242(6) . ?
C75 F33 1.249(6) . ?
C75 F35 1.374(8) . ?
C45 H45A 0.9800 . ?
C45 H45B 0.9800 . ?
C45 H45C 0.9800 . ?
N31 Ru11 2.037(4) . ?
N31 Ru21 2.037(4) . ?
O41 Ru21 2.015(4) . ?
O41 Ru11 2.083(5) . ?
O42 Ru11 2.036(4) . ?
O42 Ru21 2.048(4) . ?
O51 Ru21 2.056(4) . ?
O51 Ru11 2.060(4) . ?
O52 Ru21 2.023(4) . ?
O52 Ru11 2.038(4) . ?
C41B N24B 1.309(12) . ?
C41B N22B 1.369(11) . ?
N22B N21B 1.402(12) . ?
N22B Ru21 1.962(19) . ?
N21B C42B 1.387(12) . ?
N21B C43B 1.43(6) . ?
C42B O31B 1.215(14) . ?
C42B N23B 1.358(12) . ?
N23B N24B 1.365(10) . ?
N23B C46B 1.495(16) . ?
C44B C43B 1.56(4) . ?
C44B H44D 0.9800 . ?
C44B H44E 0.9800 . ?
C44B H44F 0.9800 . ?
C45B C43B 1.56(6) . ?
C45B H45D 0.9800 . ?
C45B H45E 0.9800 . ?
C45B H45F 0.9800 . ?
C43B H43B 1.0000 . ?
C46B C48B 1.491(19) . ?
C46B H46B 1.0000 . ?
C65B F25B 1.14(4) . ?
C65B F24B 1.31(4) . ?
C65B F26B 1.49(5) . ?
C48B H48D 0.9800 . ?
C48B H48E 0.9800 . ?
C48B H48F 0.9800 . ?

loop_
_geom_torsion_atom_site_label_1
_geom_torsion_atom_site_label_2
_geom_torsion_atom_site_label_3
_geom_torsion_atom_site_label_4
_geom_torsion
_geom_torsion_site_symmetry_1
_geom_torsion_site_symmetry_2
_geom_torsion_site_symmetry_3
_geom_torsion_site_symmetry_4
_geom_torsion_publ_flag
N4 C1 C11 N11 -177.3(3) . . . . ?
N2 C1 C11 N11 5.1(4) . . . . ?
N4 C1 C11 C12 4.7(5) . . . . ?
N2 C1 C11 C12 -172.9(3) . . . . ?
N11 C11 C12 C13 -0.3(5) . . . . ?
C1 C11 C12 C13 177.5(3) . . . . ?
C11 C12 C13 C14 -0.5(6) . . . . ?
C12 C13 C14 C15 1.1(6) . . . . ?
C13 C14 C15 N11 -0.9(6) . . . . ?
F2 C21 C22 O11 -86.4(5) . . . . ?
F3 C21 C22 O11 152.7(4) . . . . ?
F1 C21 C22 O11 32.5(5) . . . . ?
F2 C21 C22 C23 91.6(5) . . . . ?
F3 C21 C22 C23 -29.3(6) . . . . ?
F1 C21 C22 C23 -149.5(4) . . . . ?
O11 C22 C23 C24 -1.6(7) . . . . ?
C21 C22 C23 C24 -179.2(4) . . . . ?
C22 C23 C24 O12 -1.0(7) . . . . ?
C22 C23 C24 C25 177.4(4) . . . . ?
O12 C24 C25 F5 -47.7(5) . . . . ?
C23 C24 C25 F5 133.6(4) . . . . ?
O12 C24 C25 F6 -170.2(4) . . . . ?
C23 C24 C25 F6 11.1(6) . . . . ?
O12 C24 C25 F4 71.2(4) . . . . ?
C23 C24 C25 F4 -107.5(4) . . . . ?
F12 C31 C32 O21 -175.5(6) . . . . ?
F10 C31 C32 O21 47.4(7) . . . . ?
F11 C31 C32 O21 -63.7(5) . . . . ?
F12 C31 C32 C33 3.5(8) . . . . ?
F10 C31 C32 C33 -133.6(5) . . . . ?
F11 C31 C32 C33 115.3(5) . . . . ?
O21 C32 C33 C35 5.9(8) . . . . ?
C31 C32 C33 C35 -172.9(5) . . . . ?
C32 C33 C35 O22 2.8(7) . . . . ?
C32 C33 C35 C34 179.7(4) . . . . ?
F15 C34 C35 O22 -49.9(5) . . . . ?
F14 C34 C35 O22 -171.9(4) . . . . ?
F13 C34 C35 O22 68.4(5) . . . . ?
F15 C34 C35 C33 132.7(4) . . . . ?
F14 C34 C35 C33 10.7(6) . . . . ?
F13 C34 C35 C33 -109.0(4) . . . . ?
O1 C2 N1 N2 177.1(4) . . . . ?
N3 C2 N1 N2 -2.0(6) . . . . ?
O1 C2 N1 C3 -10.8(6) . . . . ?
N3 C2 N1 C3 170.1(4) . . . . ?
C5 C3 N1 C2 68.2(5) . . . . ?
C4 C3 N1 C2 -59.0(5) . . . . ?
C5 C3 N1 N2 -119.3(4) . . . . ?
C4 C3 N1 N2 113.5(4) . . . . ?
N4 C1 N2 N1 -9.9(5) . . . . ?
C11 C1 N2 N1 167.5(3) . . . . ?
N4 C1 N2 Ru1 169.8(3) . . . . ?
C11 C1 N2 Ru1 -12.8(4) . . . . ?
C2 N1 N2 C1 12.1(5) . . . . ?
C3 N1 N2 C1 -160.3(3) . . . . ?
C2 N1 N2 Ru1 -167.5(3) . . . . ?
C3 N1 N2 Ru1 20.1(5) . . . . ?
O1 C2 N3 N4 168.7(4) . . . . ?
N1 C2 N3 N4 -12.2(6) . . . . ?
O1 C2 N3 C6 3.7(7) . . . . ?
N1 C2 N3 C6 -177.2(4) . . . . ?
C8 C6 N3 N4 48.1(6) . . . . ?
C7 C6 N3 N4 -77.2(5) . . . . ?
C8 C6 N3 C2 -145.9(5) . . . . ?
C7 C6 N3 C2 88.8(6) . . . . ?
N2 C1 N4 N3 -2.9(5) . . . . ?
C11 C1 N4 N3 179.9(3) . . . . ?
C2 N3 N4 C1 14.6(5) . . . . ?
C6 N3 N4 C1 180.0(4) . . . . ?
C14 C15 N11 C11 0.1(5) . . . . ?
C14 C15 N11 Ru1 177.2(3) . . . . ?
C12 C11 N11 C15 0.5(5) . . . . ?
C1 C11 N11 C15 -177.6(3) . . . . ?
C12 C11 N11 Ru1 -176.8(3) . . . . ?
C1 C11 N11 Ru1 5.1(4) . . . . ?
C23 C22 O11 Ru1 -2.4(5) . . . . ?
C21 C22 O11 Ru1 175.3(2) . . . . ?
C23 C24 O12 Ru1 6.9(6) . . . . ?
C25 C24 O12 Ru1 -171.6(3) . . . . ?
C33 C32 O21 Ru1 -11.5(6) . . . . ?
C31 C32 O21 Ru1 167.4(3) . . . . ?
C33 C35 O22 Ru1 -3.3(6) . . . . ?
C34 C35 O22 Ru1 179.7(2) . . . . ?
C1 N2 Ru1 O12 105.0(2) . . . . ?
N1 N2 Ru1 O12 -75.4(3) . . . . ?
C1 N2 Ru1 N11 12.0(2) . . . . ?
N1 N2 Ru1 N11 -168.4(3) . . . . ?
C1 N2 Ru1 O22 -77.0(2) . . . . ?
N1 N2 Ru1 O22 102.6(3) . . . . ?
C1 N2 Ru1 O11 -16.4(10) . . . . ?
N1 N2 Ru1 O11 163.2(8) . . . . ?
C1 N2 Ru1 O21 -169.8(2) . . . . ?
N1 N2 Ru1 O21 9.9(3) . . . . ?
C24 O12 Ru1 N2 177.8(3) . . . . ?
C24 O12 Ru1 N11 -102.6(3) . . . . ?
C24 O12 Ru1 O22 67(3) . . . . ?
C24 O12 Ru1 O11 -7.9(3) . . . . ?
C24 O12 Ru1 O21 73.8(3) . . . . ?
C15 N11 Ru1 N2 173.6(3) . . . . ?
C11 N11 Ru1 N2 -9.2(2) . . . . ?
C15 N11 Ru1 O12 84.0(3) . . . . ?
C11 N11 Ru1 O12 -98.8(2) . . . . ?
C15 N11 Ru1 O22 -95.6(3) . . . . ?
C11 N11 Ru1 O22 81.5(2) . . . . ?
C15 N11 Ru1 O11 -9.6(3) . . . . ?
C11 N11 Ru1 O11 167.6(2) . . . . ?
C15 N11 Ru1 O21 19.3(17) . . . . ?
C11 N11 Ru1 O21 -163.6(14) . . . . ?
C35 O22 Ru1 N2 -105.5(3) . . . . ?
C35 O22 Ru1 O12 5(3) . . . . ?
C35 O22 Ru1 N11 175.0(3) . . . . ?
C35 O22 Ru1 O11 80.3(3) . . . . ?
C35 O22 Ru1 O21 -1.4(3) . . . . ?
C22 O11 Ru1 N2 127.0(9) . . . . ?
C22 O11 Ru1 O12 5.8(3) . . . . ?
C22 O11 Ru1 N11 99.1(3) . . . . ?
C22 O11 Ru1 O22 -172.1(3) . . . . ?
C22 O11 Ru1 O21 -79.0(3) . . . . ?
C32 O21 Ru1 N2 99.5(3) . . . . ?
C32 O21 Ru1 O12 -171.5(3) . . . . ?
C32 O21 Ru1 N11 -106.5(15) . . . . ?
C32 O21 Ru1 O22 8.3(3) . . . . ?
C32 O21 Ru1 O11 -77.4(3) . . . . ?
N24 C41 N22 N21 10(7) . . . . ?
C51 C41 N22 N21 -167(4) . . . . ?
N24 C41 N22 Ru11 -173(4) . . . . ?
C51 C41 N22 Ru11 10(5) . . . . ?
C41 N22 N21 C42 -20(5) . . . . ?
Ru11 N22 N21 C42 164(3) . . . . ?
C41 N22 N21 C43 167(3) . . . . ?
Ru11 N22 N21 C43 -9(6) . . . . ?
N22 N21 C42 O31 -167(3) . . . . ?
C43 N21 C42 O31 6(3) . . . . ?
N22 N21 C42 N23 17(3) . . . . ?
C43 N21 C42 N23 -171(2) . . . . ?
O31 C42 N23 N24 -177.9(13) . . . . ?
N21 C42 N23 N24 -1.4(18) . . . . ?
O31 C42 N23 C46 9.1(19) . . . . ?
N21 C42 N23 C46 -174.5(11) . . . . ?
C51 C41 N24 N23 -180(3) . . . . ?
N22 C41 N24 N23 3(6) . . . . ?
C42 N23 N24 C41 -8(3) . . . . ?
C46 N23 N24 C41 165(3) . . . . ?
N22 N21 C43 C45 -133(3) . . . . ?
C42 N21 C43 C45 54(3) . . . . ?
N22 N21 C43 C44 102(3) . . . . ?
C42 N21 C43 C44 -71(3) . . . . ?
C42 N23 C46 C48 -135.6(12) . . . . ?
N24 N23 C46 C48 50.9(15) . . . . ?
C42 N23 C46 C47 107.2(11) . . . . ?
N24 N23 C46 C47 -66.4(13) . . . . ?
N24 C41 C51 N31 178(3) . . . . ?
N22 C41 C51 N31 -4(5) . . . . ?
N24 C41 C51 C52 -2(5) . . . . ?
N22 C41 C51 C52 175(3) . . . . ?
N24 C41 C51 C41B 168(30) . . . . ?
N22 C41 C51 C41B -15(24) . . . . ?
N31 C51 C52 C53 -0.9(5) . . . . ?
C41 C51 C52 C53 179(3) . . . . ?
C41B C51 C52 C53 177(3) . . . . ?
C51 C52 C53 C54 0.4(6) . . . . ?
C52 C53 C54 C55 -0.3(6) . . . . ?
C53 C54 C55 N31 0.7(6) . . . . ?
F22B C61 C62 O41 -48.7(14) . . . . ?
F21 C61 C62 O41 30.3(12) . . . . ?
F23 C61 C62 O41 161.8(12) . . . . ?
F23B C61 C62 O41 174.0(12) . . . . ?
F21B C61 C62 O41 65.6(10) . . . . ?
F22 C61 C62 O41 -88.4(9) . . . . ?
F22B C61 C62 C63 129.0(14) . . . . ?
F21 C61 C62 C63 -151.9(11) . . . . ?
F23 C61 C62 C63 -20.5(13) . . . . ?
F23B C61 C62 C63 -8.3(13) . . . . ?
F21B C61 C62 C63 -116.6(10) . . . . ?
F22 C61 C62 C63 89.4(10) . . . . ?
O41 C62 C63 C64 2.6(8) . . . . ?
C61 C62 C63 C64 -174.7(5) . . . . ?
C62 C63 C64 O42 0.2(8) . . . . ?
C62 C63 C64 C65 -178(2) . . . . ?
C62 C63 C64 C65B 174.3(18) . . . . ?
O42 C64 C65 F26 -36(5) . . . . ?
C63 C64 C65 F26 142(4) . . . . ?
C65B C64 C65 F26 -116(30) . . . . ?
O42 C64 C65 F24 180(3) . . . . ?
C63 C64 C65 F24 -2(5) . . . . ?
C65B C64 C65 F24 100(29) . . . . ?
O42 C64 C65 F25 74(3) . . . . ?
C63 C64 C65 F25 -108(2) . . . . ?
C65B C64 C65 F25 -6(25) . . . . ?
F31 C71 C72 O51 -174.1(16) . . . . ?
F32 C71 C72 O51 40(2) . . . . ?
F32B C71 C72 O51 -14.7(14) . . . . ?
F30B C71 C72 O51 -139.2(13) . . . . ?
F31B C71 C72 O51 102.6(10) . . . . ?
F30 C71 C72 O51 -62.3(15) . . . . ?
F31 C71 C72 C73 7.8(18) . . . . ?
F32 C71 C72 C73 -138(2) . . . . ?
F32B C71 C72 C73 167.1(12) . . . . ?
F30B C71 C72 C73 42.7(15) . . . . ?
F31B C71 C72 C73 -75.6(11) . . . . ?
F30 C71 C72 C73 119.5(14) . . . . ?
O51 C72 C73 C74 -2.7(10) . . . . ?
C71 C72 C73 C74 175.2(6) . . . . ?
C72 C73 C74 O52 -0.3(10) . . . . ?
C72 C73 C74 C75 176.7(6) . . . . ?
O52 C74 C75 F34 -176.7(6) . . . . ?
C73 C74 C75 F34 5.8(9) . . . . ?
O52 C74 C75 F33 -38.4(8) . . . . ?
C73 C74 C75 F33 144.2(6) . . . . ?
O52 C74 C75 F35 70.9(6) . . . . ?
C73 C74 C75 F35 -106.6(7) . . . . ?
C41 C51 N31 C55 -179(3) . . . . ?
C52 C51 N31 C55 1.2(5) . . . . ?
C41B C51 N31 C55 -177(2) . . . . ?
C41 C51 N31 Ru11 -3(3) . . . . ?
C52 C51 N31 Ru11 176.8(3) . . . . ?
C41B C51 N31 Ru11 -2(2) . . . . ?
C41 C51 N31 Ru21 -4(3) . . . . ?
C52 C51 N31 Ru21 176.1(3) . . . . ?
C41B C51 N31 Ru21 -2(2) . . . . ?
C54 C55 N31 C51 -1.1(5) . . . . ?
C54 C55 N31 Ru11 -176.1(3) . . . . ?
C54 C55 N31 Ru21 -175.4(3) . . . . ?
C63 C62 O41 Ru21 4.3(6) . . . . ?
C61 C62 O41 Ru21 -178.2(3) . . . . ?
C63 C62 O41 Ru11 4.4(6) . . . . ?
C61 C62 O41 Ru11 -178.1(3) . . . . ?
C63 C64 O42 Ru11 -9.2(7) . . . . ?
C65 C64 O42 Ru11 169(2) . . . . ?
C65B C64 O42 Ru11 176.3(17) . . . . ?
C63 C64 O42 Ru21 -8.7(6) . . . . ?
C65 C64 O42 Ru21 169(2) . . . . ?
C65B C64 O42 Ru21 176.8(17) . . . . ?
C73 C72 O51 Ru21 10.4(9) . . . . ?
C71 C72 O51 Ru21 -167.5(5) . . . . ?
C73 C72 O51 Ru11 8.4(9) . . . . ?
C71 C72 O51 Ru11 -169.5(5) . . . . ?
C73 C74 O52 Ru21 -5.6(8) . . . . ?
C75 C74 O52 Ru21 177.3(4) . . . . ?
C73 C74 O52 Ru11 -3.4(8) . . . . ?
C75 C74 O52 Ru11 179.5(4) . . . . ?
C64 O42 Ru11 N31 104.8(3) . . . . ?
Ru21 O42 Ru11 N31 90(5) . . . . ?
C64 O42 Ru11 O52 -11(3) . . . . ?
Ru21 O42 Ru11 O52 -26(4) . . . . ?
C64 O42 Ru11 O51 -70.0(4) . . . . ?
Ru21 O42 Ru11 O51 -85(5) . . . . ?
C64 O42 Ru11 O41 11.4(4) . . . . ?
Ru21 O42 Ru11 O41 -4(5) . . . . ?
C64 O42 Ru11 N22 -176.7(7) . . . . ?
Ru21 O42 Ru11 N22 168(5) . . . . ?
C51 N31 Ru11 O42 101.6(3) . . . . ?
C55 N31 Ru11 O42 -83.3(3) . . . . ?
Ru21 N31 Ru11 O42 -99(5) . . . . ?
C51 N31 Ru11 O52 -82.9(3) . . . . ?
C55 N31 Ru11 O52 92.3(3) . . . . ?
Ru21 N31 Ru11 O52 76(5) . . . . ?
C51 N31 Ru11 O51 -169(2) . . . . ?
C55 N31 Ru11 O51 7(3) . . . . ?
Ru21 N31 Ru11 O51 -9(3) . . . . ?
C51 N31 Ru11 O41 -166.7(2) . . . . ?
C55 N31 Ru11 O41 8.4(4) . . . . ?
Ru21 N31 Ru11 O41 -7(5) . . . . ?
C51 N31 Ru11 N22 6.6(15) . . . . ?
C55 N31 Ru11 N22 -178.3(16) . . . . ?
Ru21 N31 Ru11 N22 166(5) . . . . ?
C74 O52 Ru11 O42 -52(3) . . . . ?
Ru21 O52 Ru11 O42 27(4) . . . . ?
C74 O52 Ru11 N31 -168.3(4) . . . . ?
Ru21 O52 Ru11 N31 -90(5) . . . . ?
C74 O52 Ru11 O51 6.4(4) . . . . ?
Ru21 O52 Ru11 O51 85(5) . . . . ?
C74 O52 Ru11 O41 -74.8(4) . . . . ?
Ru21 O52 Ru11 O41 4(5) . . . . ?
C74 O52 Ru11 N22 113.5(7) . . . . ?
Ru21 O52 Ru11 N22 -168(5) . . . . ?
C72 O51 Ru11 O42 167.1(4) . . . . ?
Ru21 O51 Ru11 O42 100(5) . . . . ?
C72 O51 Ru11 N31 77(3) . . . . ?
Ru21 O51 Ru11 N31 9(3) . . . . ?
C72 O51 Ru11 O52 -8.7(5) . . . . ?
Ru21 O51 Ru11 O52 -76(5) . . . . ?
C72 O51 Ru11 O41 74.9(4) . . . . ?
Ru21 O51 Ru11 O41 7(5) . . . . ?
C72 O51 Ru11 N22 -98.2(16) . . . . ?
Ru21 O51 Ru11 N22 -166(5) . . . . ?
C62 O41 Ru11 O42 -9.4(4) . . . . ?
Ru21 O41 Ru11 O42 155(40) . . . . ?
C62 O41 Ru11 N31 -104.3(3) . . . . ?
Ru21 O41 Ru11 N31 60(40) . . . . ?
C62 O41 Ru11 O52 168.7(3) . . . . ?
Ru21 O41 Ru11 O52 -27(40) . . . . ?
C62 O41 Ru11 O51 75.6(3) . . . . ?
Ru21 O41 Ru11 O51 -120(40) . . . . ?
C62 O41 Ru11 N22 -141(7) . . . . ?
Ru21 O41 Ru11 N22 23(40) . . . . ?
N21 N22 Ru11 O42 73(4) . . . . ?
C41 N22 Ru11 O42 -103(4) . . . . ?
N21 N22 Ru11 N31 167(5) . . . . ?
C41 N22 Ru11 N31 -9(3) . . . . ?
N21 N22 Ru11 O52 -105(4) . . . . ?
C41 N22 Ru11 O52 79(4) . . . . ?
N21 N22 Ru11 O51 -13(5) . . . . ?
C41 N22 Ru11 O51 170(3) . . . . ?
N21 N22 Ru11 O41 -155(3) . . . . ?
C41 N22 Ru11 O41 29(10) . . . . ?
N31 C51 C41B N24B 166(3) . . . . ?
C41 C51 C41B N24B -24(23) . . . . ?
C52 C51 C41B N24B -13(5) . . . . ?
N31 C51 C41B N22B -10(5) . . . . ?
C41 C51 C41B N22B 160(30) . . . . ?
C52 C51 C41B N22B 172(3) . . . . ?
N24B C41B N22B N21B 5(7) . . . . ?
C51 C41B N22B N21B 180(4) . . . . ?
N24B C41B N22B Ru21 -157(4) . . . . ?
C51 C41B N22B Ru21 18(5) . . . . ?
C41B N22B N21B C42B -9(5) . . . . ?
Ru21 N22B N21B C42B 150(3) . . . . ?
C41B N22B N21B C43B 161(4) . . . . ?
Ru21 N22B N21B C43B -41(5) . . . . ?
C43B N21B C42B O31B 17(3) . . . . ?
N22B N21B C42B O31B -174(3) . . . . ?
C43B N21B C42B N23B -165(2) . . . . ?
N22B N21B C42B N23B 4(3) . . . . ?
O31B C42B N23B N24B -176.7(14) . . . . ?
N21B C42B N23B N24B 5(2) . . . . ?
O31B C42B N23B C46B -5(2) . . . . ?
N21B C42B N23B C46B 176.9(13) . . . . ?
N22B C41B N24B N23B 3(6) . . . . ?
C51 C41B N24B N23B -172(3) . . . . ?
C42B N23B N24B C41B -9(3) . . . . ?
C46B N23B N24B C41B 179(3) . . . . ?
C42B N21B C43B C45B 55(4) . . . . ?
N22B N21B C43B C45B -114(4) . . . . ?
C42B N21B C43B C44B -71(3) . . . . ?
N22B N21B C43B C44B 119(3) . . . . ?
N24B N23B C46B C48B 70.6(18) . . . . ?
C42B N23B C46B C48B -102.1(19) . . . . ?
O42 C64 C65B F25B 33(4) . . . . ?
C63 C64 C65B F25B -142(3) . . . . ?
C65 C64 C65B F25B 136(30) . . . . ?
O42 C64 C65B F24B -180(2) . . . . ?
C63 C64 C65B F24B 5(4) . . . . ?
C65 C64 C65B F24B -77(27) . . . . ?
O42 C64 C65B F26B -74(2) . . . . ?
C63 C64 C65B F26B 110.5(19) . . . . ?
C65 C64 C65B F26B 28(26) . . . . ?
C41B N22B Ru21 O41 35(17) . . . . ?
N21B N22B Ru21 O41 -123(11) . . . . ?
C41B N22B Ru21 O52 73(4) . . . . ?
N21B N22B Ru21 O52 -85(4) . . . . ?
C41B N22B Ru21 N31 -14(3) . . . . ?
N21B N22B Ru21 N31 -173(4) . . . . ?
C41B N22B Ru21 O42 -109(4) . . . . ?
N21B N22B Ru21 O42 93(4) . . . . ?
C41B N22B Ru21 O51 166(3) . . . . ?
N21B N22B Ru21 O51 8(4) . . . . ?
C62 O41 Ru21 N22B -153(14) . . . . ?
Ru11 O41 Ru21 N22B -169(100) . . . . ?
C62 O41 Ru21 O52 168.6(3) . . . . ?
Ru11 O41 Ru21 O52 153(40) . . . . ?
C62 O41 Ru21 N31 -103.9(3) . . . . ?
Ru11 O41 Ru21 N31 -119(40) . . . . ?
C62 O41 Ru21 O42 -9.2(3) . . . . ?
Ru11 O41 Ru21 O42 -25(40) . . . . ?
C62 O41 Ru21 O51 75.4(3) . . . . ?
Ru11 O41 Ru21 O51 60(40) . . . . ?
C74 O52 Ru21 N22B 109.7(7) . . . . ?
Ru11 O52 Ru21 N22B 7(5) . . . . ?
C74 O52 Ru21 O41 -73.5(4) . . . . ?
Ru11 O52 Ru21 O41 -176(5) . . . . ?
C74 O52 Ru21 N31 -168.9(4) . . . . ?
Ru11 O52 Ru21 N31 89(5) . . . . ?
C74 O52 Ru21 O42 -4(6) . . . . ?
Ru11 O52 Ru21 O42 -106(8) . . . . ?
C74 O52 Ru21 O51 9.6(4) . . . . ?
Ru11 O52 Ru21 O51 -93(5) . . . . ?
C51 N31 Ru21 N22B 9.4(16) . . . . ?
C55 N31 Ru21 N22B -176.2(16) . . . . ?
Ru11 N31 Ru21 N22B -12(5) . . . . ?
C51 N31 Ru21 O41 -166.7(2) . . . . ?
C55 N31 Ru21 O41 7.8(3) . . . . ?
Ru11 N31 Ru21 O41 172(5) . . . . ?
C51 N31 Ru21 O52 -80.8(3) . . . . ?
C55 N31 Ru21 O52 93.7(3) . . . . ?
Ru11 N31 Ru21 O52 -102(5) . . . . ?
C51 N31 Ru21 O42 99.8(3) . . . . ?
C55 N31 Ru21 O42 -85.7(3) . . . . ?
Ru11 N31 Ru21 O42 79(5) . . . . ?
C51 N31 Ru21 O51 169(8) . . . . ?
C55 N31 Ru21 O51 -17(8) . . . . ?
Ru11 N31 Ru21 O51 148(11) . . . . ?
C64 O42 Ru21 N22B -172.1(7) . . . . ?
Ru11 O42 Ru21 N22B -7(5) . . . . ?
C64 O42 Ru21 O41 11.0(3) . . . . ?
Ru11 O42 Ru21 O41 176(5) . . . . ?
C64 O42 Ru21 O52 -58(6) . . . . ?
Ru11 O42 Ru21 O52 107(8) . . . . ?
C64 O42 Ru21 N31 106.5(3) . . . . ?
Ru11 O42 Ru21 N31 -88(5) . . . . ?
C64 O42 Ru21 O51 -72.0(3) . . . . ?
Ru11 O42 Ru21 O51 93(5) . . . . ?
C72 O51 Ru21 N22B -102.0(17) . . . . ?
Ru11 O51 Ru21 N22B 12(5) . . . . ?
C72 O51 Ru21 O41 74.1(4) . . . . ?
Ru11 O51 Ru21 O41 -172(5) . . . . ?
C72 O51 Ru21 O52 -11.7(4) . . . . ?
Ru11 O51 Ru21 O52 102(5) . . . . ?
C72 O51 Ru21 N31 98(8) . . . . ?
Ru11 O51 Ru21 N31 -148(11) . . . . ?
C72 O51 Ru21 O42 167.7(4) . . . . ?
Ru11 O51 Ru21 O42 -79(5) . . . . ?
